data_7041954
loop_
_publ_author_name
'M\"oller, F'
'Casta\~neda-Losada, L'
'Junqueira, J. R. C.'
'Miller, R. G.'
'Reback, M. L.'
'Mallick, B.'
'van Gastel, M.'
'Apfel, U.-P.'

_publ_section_title
;
 Modulation of the CO2 fixation in dinickel azacryptands.
;
_journal_issue 17
_journal_name_full 'Dalton transactions (Cambridge, England : 2003)'
_journal_page_first 5680
_journal_page_last 5688
_journal_paper_doi 10.1039/c6dt04527h
_journal_volume 46
_journal_year 2017
_chemical_formula_moiety 'C36 H39 F3 N8'
_chemical_formula_sum 'C36 H39 F3 N8'
_chemical_formula_weight 640.44
_space_group_crystal_system monoclinic
_space_group_IT_number 9
_space_group_name_Hall 'C -2yc'
_space_group_name_H-M_alt 'C 1 c 1'
_symmetry_space_group_name_Hall 'C -2yc'
_symmetry_space_group_name_H-M 'C 1 c 1'
_atom_sites_solution_hydrogens geom
_atom_sites_solution_primary iterative
_audit_creation_date 2016-07-08
_audit_creation_method
;
Olex2 1.2
(compiled 2016.02.19 svn.r3266 for OlexSys, GUI svn.r5155)
;
_audit_update_record
;
2017-01-10 deposited with the CCDC.
2017-02-06 downloaded from the CCDC.
;
_cell_angle_alpha 90
_cell_angle_beta 102.98(2)
_cell_angle_gamma 90
_cell_formula_units_Z 4
_cell_length_a 15.888(3)
_cell_length_b 13.4639(18)
_cell_length_c 16.442(3)
_cell_measurement_reflns_used 6746
_cell_measurement_temperature 170(2)
_cell_measurement_theta_max 36.5984
_cell_measurement_theta_min 2.9056
_cell_volume 3427.3(10)
_computing_cell_refinement
;
CrysAlisPro, Agilent Technologies,
Version 1.171.35.11 (release 16-05-2011 CrysAlis171 .NET)
(compiled May 16 2011,17:55:39)
;
_computing_data_collection
;
CrysAlisPro, Agilent Technologies,
Version 1.171.35.11 (release 16-05-2011 CrysAlis171 .NET)
(compiled May 16 2011,17:55:39)
;
_computing_data_reduction
;
CrysAlisPro, Agilent Technologies,
Version 1.171.35.11 (release 16-05-2011 CrysAlis171 .NET)
(compiled May 16 2011,17:55:39)
;
_computing_molecular_graphics 'Olex2 (Dolomanov et al., 2009)'
_computing_publication_material 'Olex2 (Dolomanov et al., 2009)'
_computing_structure_refinement 'olex2.refine (Bourhis et al., 2015)'
_computing_structure_solution 'olex2.solve (Bourhis et al., 2015)'
_diffrn_ambient_temperature 170(2)
_diffrn_detector_area_resol_mean 8.4171
_diffrn_measured_fraction_theta_full 0.997
_diffrn_measured_fraction_theta_max 0.985
_diffrn_measurement_device_type 'Xcalibur, Sapphire2, large Be window'
_diffrn_measurement_method '\w scans'
_diffrn_radiation_monochromator graphite
_diffrn_radiation_source 'Enhance (Mo) X-ray Source'
_diffrn_radiation_type 'Mo K\a'
_diffrn_radiation_wavelength 0.7107
_diffrn_reflns_av_R_equivalents 0.0748
_diffrn_reflns_av_unetI/netI 0.2518
_diffrn_reflns_Laue_measured_fraction_full 0.997
_diffrn_reflns_Laue_measured_fraction_max 0.985
_diffrn_reflns_limit_h_max 21
_diffrn_reflns_limit_h_min -21
_diffrn_reflns_limit_k_max 17
_diffrn_reflns_limit_k_min -17
_diffrn_reflns_limit_l_max 21
_diffrn_reflns_limit_l_min -21
_diffrn_reflns_number 17944
_diffrn_reflns_point_group_measured_fraction_full 0.981
_diffrn_reflns_point_group_measured_fraction_max 0.956
_diffrn_reflns_theta_full 25.242
_diffrn_reflns_theta_max 28.220
_diffrn_reflns_theta_min 2.527
_exptl_absorpt_coefficient_mu 0.087
_exptl_absorpt_correction_T_max 0.9937
_exptl_absorpt_correction_T_min 0.9682
_exptl_absorpt_correction_type multi-scan
_exptl_absorpt_process_details
;
CrysAlisPro, Agilent Technologies,
Version 1.171.35.11 (release 16-05-2011 CrysAlis171 .NET)
(compiled May 16 2011,17:55:39)
Empirical absorption correction using spherical harmonics,
 implemented in SCALE3 ABSPACK scaling algorithm.
;
_exptl_crystal_colour colourless
_exptl_crystal_density_diffrn 1.241
_exptl_crystal_description prism
_exptl_crystal_F_000 1352
_exptl_crystal_size_max 0.4
_exptl_crystal_size_mid 0.3
_exptl_crystal_size_min 0.2
_refine_diff_density_max 0.384
_refine_diff_density_min -0.427
_refine_diff_density_rms 0.084
_refine_ls_abs_structure_details
;
 Flack x determined using 621 quotients [(I+)-(I-)]/[(I+)+(I-)]
 (Parsons, Flack and Wagner, Acta Cryst. B69 (2013) 249-259).
;
_refine_ls_abs_structure_Flack -0.7(10)
_refine_ls_extinction_method none
_refine_ls_goodness_of_fit_ref 0.782
_refine_ls_hydrogen_treatment constr
_refine_ls_matrix_type full
_refine_ls_number_parameters 392
_refine_ls_number_reflns 7944
_refine_ls_number_restraints 2
_refine_ls_restrained_S_all 0.782
_refine_ls_R_factor_all 0.2070
_refine_ls_R_factor_gt 0.0793
_refine_ls_shift/su_max 0.000
_refine_ls_shift/su_mean 0.000
_refine_ls_structure_factor_coef Fsqd
_refine_ls_weighting_details 'w=1/[\s^2^(Fo^2^)+(0.1025P)^2^] where P=(Fo^2^+2Fc^2^)/3'
_refine_ls_weighting_scheme calc
_refine_ls_wR_factor_gt 0.2261
_refine_ls_wR_factor_ref 0.2570
_reflns_Friedel_coverage 0.939
_reflns_Friedel_fraction_full 0.964
_reflns_Friedel_fraction_max 0.926
_reflns_number_gt 11896
_reflns_number_total 17944
_reflns_threshold_expression 'I > 2\s(I)'
_cod_data_source_file c6dt04527h2.cif
_cod_data_source_block LIF_lc-27a
_cod_depositor_comments 'Adding full bibliography for 7041952--7041960.cif.'
_cod_database_code 7041954
_publcif_datablock.id {0f572e16-c84f-4356-bae3-ad4ddf93468d}

_shelx_space_group_comment
;
The symmetry employed for this shelxl refinement is uniquely defined
by the following loop, which should always be used as a source of
symmetry information in preference to the above space-group names.
They are only intended as comments.
;
_cell_oxdiff_measurement_reflns_used 6757
_olex2_refinement_description
;
1. Twinned data refinement
 Scales: 0.4571 0.22245 0.17525 0.09637 0.04883
2. Fixed Uiso
 At 1.2 times of:
  All C(H) groups, All C(H,H) groups
3.a Secondary CH2 refined with riding coordinates:
 C1(H1A,H1B), C2(H2A,H2B), C11(H11A,H11B), C12(H12A,H12B), C13(H13A,H13B),
 C14(H14A,H14B), C22(H22A,H22B), C23(H23A,H23B), C25(H25A,H25B), C26(H26A,H26B),
  C35(H35A,H35B), C36(H36A,H36B)
3.b Aromatic/amide H refined with riding coordinates:
 C3(H3), C5(H5), C7(H7), C9(H9), C10(H10), C15(H15), C17(H17), C19(H19),
 C24(H24), C21(H21), C27(H27), C29(H29), C31(H31), C33(H33), C34(H34)
3.c Fitted hexagon refined as free rotating group:
 C4(C5,C6,C7,C8,C9), C16(C17,C18,C19,C20,C24), C28(C29,C30,C31,C32,C33)
;
_shelx_shelxl_version_number 2014/7
_olex2_submission_special_instructions 'No special instructions were received'

loop_
_space_group_symop_operation_xyz
'x, y, z'
'x, -y, z+1/2'
'x+1/2, y+1/2, z'
'x+1/2, -y+1/2, z+1/2'

loop_
_atom_site_label
_atom_site_type_symbol
_atom_site_fract_x
_atom_site_fract_y
_atom_site_fract_z
_atom_site_U_iso_or_equiv
_atom_site_adp_type
_atom_site_occupancy
_atom_site_site_symmetry_order
_atom_site_calc_flag
_atom_site_refinement_flags_posn
F1 F -0.2835(5) 0.7613(6) -0.4248(5) 0.060(2) Uani 1 1 d .
F2 F -0.4361(5) 0.7128(7) 0.0514(4) 0.058(2) Uani 1 1 d .
F3 F -0.3486(6) 0.1586(7) -0.2177(6) 0.074(3) Uani 1 1 d .
N1 N -0.6786(7) 0.5435(10) -0.3557(7) 0.054(3) Uani 1 1 d .
N2 N -0.5990(7) 0.7221(9) -0.2540(7) 0.048(3) Uani 1 1 d .
N3 N -0.6007(8) 0.3920(10) -0.2175(9) 0.059(4) Uani 1 1 d .
N4 N -0.5322(7) 0.5190(11) -0.4458(7) 0.061(4) Uani 1 1 d .
N5 N -0.0206(6) 0.5414(9) -0.0437(7) 0.046(3) Uani 1 1 d .
N6 N -0.1466(8) 0.3844(11) -0.0145(8) 0.064(4) Uani 1 1 d .
N7 N -0.1541(7) 0.7094(9) -0.0394(7) 0.051(3) Uani 1 1 d .
N8 N -0.0819(7) 0.5271(10) -0.2309(7) 0.051(3) Uani 1 1 d .
C1 C -0.6845(8) 0.5310(12) -0.4453(7) 0.045(4) Uani 1 1 d .
H1A H -0.6830 0.5957 -0.4709 0.055 Uiso 1 1 calc R
H1B H -0.7392 0.4999 -0.4706 0.055 Uiso 1 1 calc R
C2 C -0.6103(9) 0.4669(12) -0.4622(9) 0.054(4) Uani 1 1 d .
H2A H -0.6043 0.4080 -0.4274 0.065 Uiso 1 1 calc R
H2B H -0.6240 0.4458 -0.5201 0.065 Uiso 1 1 calc R
C3 C -0.4720(9) 0.4883(10) -0.3889(9) 0.045(4) Uani 1 1 d .
H3 H -0.4825 0.4337 -0.3580 0.055 Uiso 1 1 calc R
C4 C -0.3820(4) 0.5349(7) -0.3670(5) 0.051(4) Uani 1 1 d .
C5 C -0.3734(5) 0.6255(7) -0.4048(4) 0.052(4) Uani 1 1 d G
H5 H -0.4206 0.6536 -0.4414 0.062 Uiso 1 1 calc R
C6 C -0.2943(6) 0.6742(5) -0.3879(5) 0.044(4) Uani 1 1 d G
C7 C -0.2237(4) 0.6323(6) -0.3332(5) 0.040(3) Uani 1 1 d G
H7 H -0.1707 0.6649 -0.3219 0.049 Uiso 1 1 calc R
C8 C -0.2323(4) 0.5416(6) -0.2954(4) 0.037(3) Uani 1 1 d G
C9 C -0.3114(6) 0.4929(5) -0.3123(5) 0.045(4) Uani 1 1 d G
H9 H -0.3172 0.4323 -0.2870 0.055 Uiso 1 1 calc R
C10 C -0.1596(9) 0.4919(12) -0.2422(8) 0.049(4) Uani 1 1 d .
H10 H -0.1688 0.4333 -0.2155 0.059 Uiso 1 1 calc R
C11 C -0.0126(10) 0.4719(12) -0.1802(8) 0.052(4) Uani 1 1 d .
H11A H 0.0293 0.4542 -0.2124 0.062 Uiso 1 1 calc R
H11B H -0.0347 0.4112 -0.1609 0.062 Uiso 1 1 calc R
C12 C 0.0318(8) 0.5381(12) -0.1028(8) 0.049(4) Uani 1 1 d .
H12A H 0.0878 0.5106 -0.0770 0.059 Uiso 1 1 calc R
H12B H 0.0404 0.6049 -0.1216 0.059 Uiso 1 1 calc R
C13 C -0.7225(8) 0.6387(11) -0.3406(8) 0.044(4) Uani 1 1 d .
H13A H -0.7447 0.6321 -0.2905 0.052 Uiso 1 1 calc R
H13B H -0.7710 0.6510 -0.3871 0.052 Uiso 1 1 calc R
C14 C -0.6612(10) 0.7255(12) -0.3309(8) 0.053(4) Uani 1 1 d .
H14A H -0.6318 0.7253 -0.3766 0.064 Uiso 1 1 calc R
H14B H -0.6938 0.7868 -0.3339 0.064 Uiso 1 1 calc R
C15 C -0.5209(8) 0.7090(10) -0.2523(8) 0.040(3) Uani 1 1 d .
H15 H -0.5040 0.7009 -0.3025 0.048 Uiso 1 1 calc R
C16 C -0.4532(4) 0.7058(7) -0.1722(4) 0.034(3) Uani 1 1 d .
C17 C -0.4767(4) 0.7082(7) -0.0957(5) 0.041(3) Uani 1 1 d G
H17 H -0.5347 0.7113 -0.0938 0.049 Uiso 1 1 calc R
C18 C -0.4134(5) 0.7060(7) -0.0220(4) 0.042(3) Uani 1 1 d G
C19 C -0.3267(5) 0.7014(7) -0.0248(4) 0.039(3) Uani 1 1 d G
H19 H -0.2844 0.7000 0.0246 0.047 Uiso 1 1 calc R
C20 C -0.3032(4) 0.6990(7) -0.1012(5) 0.043(3) Uani 1 1 d G
C24 C -0.3665(5) 0.7012(7) -0.1749(4) 0.041(3) Uani 1 1 d G
H24 H -0.3508 0.6996 -0.2261 0.049 Uiso 1 1 calc R
C21 C -0.2135(9) 0.6998(10) -0.1035(8) 0.046(4) Uani 1 1 d .
H21 H -0.1987 0.6929 -0.1548 0.056 Uiso 1 1 calc R
C22 C -0.0604(8) 0.7167(11) -0.0441(10) 0.052(4) Uani 1 1 d .
H22A H -0.0567 0.7126 -0.1021 0.062 Uiso 1 1 calc R
H22B H -0.0382 0.7811 -0.0231 0.062 Uiso 1 1 calc R
C23 C -0.0077(8) 0.6414(12) 0.0019(8) 0.046(4) Uani 1 1 d .
H23A H -0.0217 0.6343 0.0561 0.055 Uiso 1 1 calc R
H23B H 0.0525 0.6608 0.0109 0.055 Uiso 1 1 calc R
C25 C -0.7224(11) 0.4609(13) -0.3196(10) 0.069(5) Uani 1 1 d .
H25A H -0.7188 0.4001 -0.3502 0.083 Uiso 1 1 calc R
H25B H -0.7830 0.4769 -0.3254 0.083 Uiso 1 1 calc R
C26 C -0.6802(11) 0.4452(15) -0.2275(10) 0.073(5) Uani 1 1 d .
H26A H -0.6693 0.5091 -0.2000 0.087 Uiso 1 1 calc R
H26B H -0.7193 0.4084 -0.2011 0.087 Uiso 1 1 calc R
C27 C -0.5348(10) 0.4333(12) -0.1792(10) 0.058(4) Uani 1 1 d .
H27 H -0.5394 0.4969 -0.1586 0.069 Uiso 1 1 calc R
C28 C -0.4472(4) 0.3863(7) -0.1642(5) 0.051(4) Uani 1 1 d .
C29 C -0.4386(5) 0.2953(7) -0.2013(5) 0.051(4) Uani 1 1 d G
H29 H -0.4863 0.2658 -0.2361 0.061 Uiso 1 1 calc R
C30 C -0.3587(7) 0.2483(5) -0.1863(6) 0.053(4) Uani 1 1 d G
C31 C -0.2874(5) 0.2924(7) -0.1342(6) 0.052(4) Uani 1 1 d G
H31 H -0.2340 0.2610 -0.1242 0.063 Uiso 1 1 calc R
C32 C -0.2961(5) 0.3835(7) -0.0972(5) 0.042(3) Uani 1 1 d G
C33 C -0.3760(6) 0.4305(5) -0.1122(5) 0.047(4) Uani 1 1 d G
H33 H -0.3818 0.4914 -0.0873 0.056 Uiso 1 1 calc R
C34 C -0.2204(10) 0.4268(13) -0.0341(8) 0.055(4) Uani 1 1 d .
H34 H -0.2280 0.4868 -0.0086 0.066 Uiso 1 1 calc R
C35 C -0.0792(10) 0.4312(13) 0.0486(9) 0.062(5) Uani 1 1 d .
H35A H -0.0604 0.3862 0.0951 0.075 Uiso 1 1 calc R
H35B H -0.1017 0.4908 0.0693 0.075 Uiso 1 1 calc R
C36 C -0.0047(9) 0.4573(12) 0.0116(9) 0.054(4) Uani 1 1 d .
H36A H 0.0450 0.4714 0.0564 0.064 Uiso 1 1 calc R
H36B H 0.0094 0.4003 -0.0189 0.064 Uiso 1 1 calc R

loop_
_atom_site_aniso_label
_atom_site_aniso_U_11
_atom_site_aniso_U_22
_atom_site_aniso_U_33
_atom_site_aniso_U_23
_atom_site_aniso_U_13
_atom_site_aniso_U_12
F1 0.075(5) 0.046(6) 0.053(5) 0.016(4) 0.003(4) 0.006(4)
F2 0.070(5) 0.077(6) 0.030(4) 0.006(4) 0.016(4) 0.013(5)
F3 0.079(5) 0.049(6) 0.112(7) -0.024(5) 0.059(5) -0.015(5)
N1 0.064(8) 0.046(8) 0.048(7) 0.005(7) 0.004(6) 0.001(7)
N2 0.043(7) 0.044(8) 0.051(7) 0.009(6) 0.002(5) -0.001(6)
N3 0.047(8) 0.050(9) 0.083(10) 0.012(7) 0.020(7) -0.004(7)
N4 0.039(7) 0.096(12) 0.043(7) -0.011(7) -0.004(6) 0.012(7)
N5 0.038(6) 0.036(7) 0.060(7) 0.007(6) 0.002(5) 0.000(6)
N6 0.063(9) 0.066(11) 0.065(9) -0.012(7) 0.020(7) 0.001(8)
N7 0.043(7) 0.055(9) 0.054(7) -0.001(6) 0.008(6) 0.007(6)
N8 0.047(7) 0.061(9) 0.043(7) -0.008(6) 0.002(6) 0.001(6)
C1 0.048(8) 0.053(10) 0.030(7) -0.018(7) -0.004(6) 0.005(7)
C2 0.040(8) 0.058(11) 0.067(10) -0.008(8) 0.018(7) -0.003(8)
C3 0.049(9) 0.038(10) 0.056(9) -0.016(7) 0.028(8) -0.007(7)
C4 0.090(11) 0.039(10) 0.035(7) -0.022(7) 0.035(8) -0.023(9)
C5 0.042(8) 0.073(12) 0.039(8) -0.016(8) 0.005(6) 0.011(8)
C6 0.056(9) 0.043(10) 0.038(8) -0.012(7) 0.019(7) 0.003(7)
C7 0.055(9) 0.034(9) 0.034(7) -0.013(7) 0.016(6) -0.002(7)
C8 0.042(8) 0.046(9) 0.030(7) 0.000(6) 0.021(6) 0.008(7)
C9 0.058(9) 0.053(10) 0.024(7) -0.001(6) 0.008(7) 0.011(8)
C10 0.051(10) 0.054(11) 0.047(9) -0.002(7) 0.018(7) 0.000(8)
C11 0.061(10) 0.065(11) 0.031(7) 0.011(7) 0.015(7) -0.004(8)
C12 0.047(8) 0.059(10) 0.042(8) -0.006(8) 0.009(6) 0.015(7)
C13 0.029(6) 0.066(11) 0.035(7) -0.030(7) 0.005(5) 0.000(7)
C14 0.072(10) 0.051(11) 0.032(7) 0.004(7) -0.001(7) 0.021(8)
C15 0.042(8) 0.040(9) 0.031(7) 0.002(6) -0.006(6) 0.010(7)
C16 0.041(7) 0.022(7) 0.037(7) 0.003(6) 0.003(6) -0.004(6)
C17 0.046(8) 0.036(8) 0.040(7) 0.003(6) 0.010(6) 0.006(7)
C18 0.052(8) 0.023(8) 0.049(8) -0.001(6) 0.009(6) 0.000(6)
C19 0.049(8) 0.040(9) 0.025(6) 0.005(6) 0.001(6) 0.007(7)
C20 0.049(8) 0.026(8) 0.054(9) -0.006(7) 0.014(7) -0.003(6)
C24 0.044(7) 0.039(8) 0.041(7) -0.005(7) 0.011(6) 0.012(7)
C21 0.057(9) 0.037(9) 0.039(8) 0.002(7) -0.002(7) 0.003(7)
C22 0.041(8) 0.035(9) 0.087(11) 0.005(8) 0.033(8) -0.014(7)
C23 0.033(7) 0.069(12) 0.035(7) 0.002(7) 0.006(6) 0.015(7)
C25 0.068(11) 0.054(12) 0.081(12) -0.010(10) 0.009(9) -0.024(9)
C26 0.084(13) 0.082(16) 0.053(10) 0.013(10) 0.015(9) -0.017(11)
C27 0.052(9) 0.050(11) 0.075(11) 0.012(9) 0.024(8) 0.011(8)
C28 0.064(10) 0.045(10) 0.047(8) 0.007(8) 0.021(7) -0.002(8)
C29 0.050(9) 0.052(10) 0.060(9) -0.017(8) 0.029(7) -0.019(8)
C30 0.073(10) 0.036(9) 0.062(9) -0.010(8) 0.041(8) -0.014(8)
C31 0.067(10) 0.051(11) 0.044(8) -0.009(8) 0.024(8) 0.008(9)
C32 0.054(8) 0.036(9) 0.038(7) 0.008(7) 0.016(6) -0.015(7)
C33 0.041(8) 0.043(9) 0.060(9) 0.017(7) 0.018(7) -0.003(7)
C34 0.076(12) 0.069(12) 0.021(7) 0.003(7) 0.014(7) -0.018(9)
C35 0.077(11) 0.064(12) 0.040(8) 0.003(8) 0.002(8) -0.023(9)
C36 0.061(9) 0.047(10) 0.051(9) 0.008(8) 0.008(7) 0.010(8)

loop_
_atom_type_symbol
_atom_type_description
_atom_type_scat_dispersion_real
_atom_type_scat_dispersion_imag
_atom_type_scat_source
C C 0.0030 0.0020 'International Tables Vol C Tables 4.2.6.8 and 6.1.1.4'
H H 0.0000 0.0000 'International Tables Vol C Tables 4.2.6.8 and 6.1.1.4'
F F 0.0170 0.0100 'International Tables Vol C Tables 4.2.6.8 and 6.1.1.4'
N N 0.0060 0.0030 'International Tables Vol C Tables 4.2.6.8 and 6.1.1.4'

loop_
_geom_angle_atom_site_label_1
_geom_angle_atom_site_label_2
_geom_angle_atom_site_label_3
_geom_angle
C1 N1 C13 109.6(11)
C1 N1 C25 112.4(12)
C25 N1 C13 107.0(11)
C15 N2 C14 121.0(12)
C27 N3 C26 117.6(16)
C3 N4 C2 118.4(14)
C12 N5 C23 109.2(11)
C12 N5 C36 111.3(11)
C36 N5 C23 113.3(11)
C34 N6 C35 118.2(14)
C21 N7 C22 121.9(12)
C10 N8 C11 118.5(13)
N1 C1 H1A 109.3
N1 C1 H1B 109.3
N1 C1 C2 111.6(11)
H1A C1 H1B 108.0
C2 C1 H1A 109.3
C2 C1 H1B 109.3
N4 C2 C1 111.6(13)
N4 C2 H2A 109.3
N4 C2 H2B 109.3
C1 C2 H2A 109.3
C1 C2 H2B 109.3
H2A C2 H2B 108.0
N4 C3 H3 118.0
N4 C3 C4 124.0(13)
C4 C3 H3 118.0
C5 C4 C3 115.8(9)
C5 C4 C9 120.0
C9 C4 C3 124.2(9)
C4 C5 H5 120.0
C4 C5 C6 120.0
C6 C5 H5 120.0
F1 C6 C5 121.4(7)
F1 C6 C7 118.6(7)
C7 C6 C5 120.0
C6 C7 H7 120.0
C8 C7 C6 120.0
C8 C7 H7 120.0
C7 C8 C9 120.0
C7 C8 C10 122.1(9)
C9 C8 C10 117.8(9)
C4 C9 H9 120.0
C8 C9 C4 120.0
C8 C9 H9 120.0
N8 C10 C8 121.5(13)
N8 C10 H10 119.3
C8 C10 H10 119.3
N8 C11 H11A 109.9
N8 C11 H11B 109.9
N8 C11 C12 108.8(12)
H11A C11 H11B 108.3
C12 C11 H11A 109.9
C12 C11 H11B 109.9
N5 C12 C11 110.2(11)
N5 C12 H12A 109.6
N5 C12 H12B 109.6
C11 C12 H12A 109.6
C11 C12 H12B 109.6
H12A C12 H12B 108.1
N1 C13 H13A 109.3
N1 C13 H13B 109.3
N1 C13 C14 111.4(10)
H13A C13 H13B 108.0
C14 C13 H13A 109.3
C14 C13 H13B 109.3
N2 C14 C13 111.9(12)
N2 C14 H14A 109.2
N2 C14 H14B 109.2
C13 C14 H14A 109.2
C13 C14 H14B 109.2
H14A C14 H14B 107.9
N2 C15 H15 118.8
N2 C15 C16 122.5(12)
C16 C15 H15 118.8
C17 C16 C15 120.5(8)
C17 C16 C24 120.0
C24 C16 C15 119.5(8)
C16 C17 H17 120.0
C16 C17 C18 120.0
C18 C17 H17 120.0
F2 C18 C17 119.8(6)
F2 C18 C19 120.1(6)
C19 C18 C17 120.0
C18 C19 H19 120.0
C18 C19 C20 120.0
C20 C19 H19 120.0
C19 C20 C21 119.5(8)
C24 C20 C19 120.0
C24 C20 C21 120.4(8)
C16 C24 H24 120.0
C20 C24 C16 120.0
C20 C24 H24 120.0
N7 C21 C20 123.0(12)
N7 C21 H21 118.5
C20 C21 H21 118.5
N7 C22 H22A 108.9
N7 C22 H22B 108.9
H22A C22 H22B 107.7
C23 C22 N7 113.3(11)
C23 C22 H22A 108.9
C23 C22 H22B 108.9
N5 C23 H23A 109.3
N5 C23 H23B 109.3
C22 C23 N5 111.6(11)
C22 C23 H23A 109.3
C22 C23 H23B 109.3
H23A C23 H23B 108.0
N1 C25 H25A 109.5
N1 C25 H25B 109.5
N1 C25 C26 110.8(12)
H25A C25 H25B 108.1
C26 C25 H25A 109.5
C26 C25 H25B 109.5
N3 C26 C25 111.3(14)
N3 C26 H26A 109.4
N3 C26 H26B 109.4
C25 C26 H26A 109.4
C25 C26 H26B 109.4
H26A C26 H26B 108.0
N3 C27 H27 118.4
N3 C27 C28 123.2(15)
C28 C27 H27 118.4
C29 C28 C27 118.7(10)
C29 C28 C33 120.0
C33 C28 C27 121.3(10)
C28 C29 H29 120.0
C28 C29 C30 120.0
C30 C29 H29 120.0
F3 C30 C29 121.7(9)
F3 C30 C31 118.2(9)
C31 C30 C29 120.0
C30 C31 H31 120.0
C30 C31 C32 120.0
C32 C31 H31 120.0
C31 C32 C33 120.0
C31 C32 C34 119.8(10)
C33 C32 C34 119.9(10)
C28 C33 H33 120.0
C32 C33 C28 120.0
C32 C33 H33 120.0
N6 C34 C32 122.8(14)
N6 C34 H34 118.6
C32 C34 H34 118.6
N6 C35 H35A 109.7
N6 C35 H35B 109.7
N6 C35 C36 109.7(12)
H35A C35 H35B 108.2
C36 C35 H35A 109.7
C36 C35 H35B 109.7
N5 C36 C35 113.7(12)
N5 C36 H36A 108.8
N5 C36 H36B 108.8
C35 C36 H36A 108.8
C35 C36 H36B 108.8
H36A C36 H36B 107.7

loop_
_geom_bond_atom_site_label_1
_geom_bond_atom_site_label_2
_geom_bond_distance
F1 C6 1.348(10)
F2 C18 1.338(8)
F3 C30 1.336(10)
N1 C1 1.465(15)
N1 C13 1.506(18)
N1 C25 1.503(19)
N2 C14 1.420(16)
N2 C15 1.246(15)
N3 C26 1.43(2)
N3 C27 1.228(19)
N4 C2 1.398(18)
N4 C3 1.249(17)
N5 C12 1.414(15)
N5 C23 1.532(19)
N5 C36 1.440(17)
N6 C34 1.279(18)
N6 C35 1.456(18)
N7 C21 1.253(15)
N7 C22 1.511(15)
N8 C10 1.296(16)
N8 C11 1.431(18)
C1 H1A 0.9700
C1 H1B 0.9700
C1 C2 1.535(18)
C2 H2A 0.9700
C2 H2B 0.9700
C3 H3 0.9300
C3 C4 1.528(15)
C4 C5 1.3900
C4 C9 1.3900
C5 H5 0.9300
C5 C6 1.3900
C6 C7 1.3900
C7 H7 0.9300
C7 C8 1.3900
C8 C9 1.3900
C8 C10 1.447(16)
C9 H9 0.9300
C10 H10 0.9300
C11 H11A 0.9700
C11 H11B 0.9700
C11 C12 1.583(19)
C12 H12A 0.9700
C12 H12B 0.9700
C13 H13A 0.9700
C13 H13B 0.9700
C13 C14 1.51(2)
C14 H14A 0.9700
C14 H14B 0.9700
C15 H15 0.9300
C15 C16 1.503(13)
C16 C17 1.3900
C16 C24 1.3900
C17 H17 0.9300
C17 C18 1.3900
C18 C19 1.3900
C19 H19 0.9300
C19 C20 1.3900
C20 C24 1.3900
C20 C21 1.435(15)
C24 H24 0.9300
C21 H21 0.9300
C22 H22A 0.9700
C22 H22B 0.9700
C22 C23 1.421(19)
C23 H23A 0.9700
C23 H23B 0.9700
C25 H25A 0.9700
C25 H25B 0.9700
C25 C26 1.53(2)
C26 H26A 0.9700
C26 H26B 0.9700
C27 H27 0.9300
C27 C28 1.497(16)
C28 C29 1.3900
C28 C33 1.3900
C29 H29 0.9300
C29 C30 1.3900
C30 C31 1.3900
C31 H31 0.9300
C31 C32 1.3900
C32 C33 1.3900
C32 C34 1.517(16)
C33 H33 0.9300
C34 H34 0.9300
C35 H35A 0.9700
C35 H35B 0.9700
C35 C36 1.488(19)
C36 H36A 0.9700
C36 H36B 0.9700

loop_
_twin_individual_id
_twin_individual_mass_fraction_refined
1 0.4571
2 0.22245
3 0.17525
4 0.09637
5 0.04883
